data_7717928
loop_
_publ_author_name
'Kosaka, Wataru'
'Watanabe, Yudai'
'Kitayama, Taku'
'Itoh, Chisa'
'Miyasaka, Hitoshi'

_publ_section_title
;
 Introduction of substituents for tuning the redox properties of
 benzoate-bridged paddlewheel diruthenium(II,II) complexes: what does the
 OH group bring?
;
_journal_issue 5
_journal_name_full 'Dalton transactions (Cambridge, England : 2003)'
_journal_page_first 1838
_journal_page_last 1849
_journal_paper_doi 10.1039/d4dt03020f
_journal_volume 54
_journal_year 2025
_chemical_formula_moiety 'C42 H36 F12 O14 Ru2'
_chemical_formula_sum 'C42 H36 F12 O14 Ru2'
_chemical_formula_weight 1194.85
_space_group_crystal_system monoclinic
_space_group_IT_number 15
_space_group_name_Hall '-C 2yc'
_space_group_name_H-M_alt 'C 1 2/c 1'
_atom_sites_solution_hydrogens geom
_atom_sites_solution_primary dual
_audit_creation_date 2024-01-29
_audit_creation_method
;
Olex2 1.5
(compiled 2023.08.24 svn.re1ec1418 for OlexSys, GUI svn.r6817)
;
_audit_update_record
;
2024-10-28 deposited with the CCDC.	2024-12-11 downloaded from the CCDC.
;
_cell_angle_alpha 90
_cell_angle_beta 126.003(11)
_cell_angle_gamma 90
_cell_formula_units_Z 4
_cell_length_a 23.8874(17)
_cell_length_b 9.9299(4)
_cell_length_c 23.6731(19)
_cell_measurement_reflns_used 9025
_cell_measurement_temperature 102
_cell_measurement_theta_max 29.2710
_cell_measurement_theta_min 2.1050
_cell_volume 4542.7(8)
_computing_cell_refinement 'CrysAlisPro 1.171.41.89a (Rigaku OD, 2020)'
_computing_data_collection 'CrysAlisPro 1.171.41.89a (Rigaku OD, 2020)'
_computing_data_reduction 'CrysAlisPro 1.171.41.89a (Rigaku OD, 2020)'
_computing_molecular_graphics 'Olex2 1.5 (Dolomanov et al., 2009)'
_computing_publication_material 'Olex2 1.5 (Dolomanov et al., 2009)'
_computing_structure_refinement 'SHELXL 2018/3 (Sheldrick, 2015)'
_computing_structure_solution 'SHELXT 2018/2 (Sheldrick, 2018)'
_diffrn_ambient_temperature 102
_diffrn_detector 'Rigaku HyPix-6000 area detector'
_diffrn_detector_area_resol_mean 10.0
_diffrn_detector_type 'HPC area detector'
_diffrn_measured_fraction_theta_full 1.000
_diffrn_measured_fraction_theta_max 0.844
_diffrn_measurement_details
;
List of Runs (angles in degrees, time in seconds):

  # Type    Start    End  Width  t~exp~   \w     \q     \k     \f   Frames
#--------------------------------------------------------------------------
  1  \w    -53.00  93.00   0.50    3.81    --   16.03  -2.00 -96.00  292
  2  \w     65.00  90.00   0.50    3.81    --   16.03 179.00-150.00   50
  3  \w     -6.00  64.00   0.50    3.81    --   16.03  57.00 -60.00  140
  4  \w     15.00  65.00   0.50    3.81    --   16.03 -99.00-120.00  100
;
_diffrn_measurement_device 'four-circle diffractometer'
_diffrn_measurement_device_type 'Rigaku XtaLAB Synergy-Custom'
_diffrn_measurement_method '\w scans'
_diffrn_orient_matrix_type 'CrysAlisPro convention (1999,Acta A55,543-557)'
_diffrn_orient_matrix_UB_11 -0.0142641000
_diffrn_orient_matrix_UB_12 0.0022371000
_diffrn_orient_matrix_UB_13 0.0191388000
_diffrn_orient_matrix_UB_21 -0.0338403000
_diffrn_orient_matrix_UB_22 -0.0005905000
_diffrn_orient_matrix_UB_23 -0.0316929000
_diffrn_orient_matrix_UB_31 -0.0001774000
_diffrn_orient_matrix_UB_32 -0.0713585000
_diffrn_orient_matrix_UB_33 0.0008310000
_diffrn_radiation_monochromator 'multi-layer mirror optics'
_diffrn_radiation_probe x-ray
_diffrn_radiation_type 'Mo K\a'
_diffrn_radiation_wavelength 0.71073
_diffrn_reflns_av_R_equivalents 0.0713
_diffrn_reflns_av_unetI/netI 0.0843
_diffrn_reflns_Laue_measured_fraction_full 1.000
_diffrn_reflns_Laue_measured_fraction_max 0.844
_diffrn_reflns_limit_h_max 24
_diffrn_reflns_limit_h_min -32
_diffrn_reflns_limit_k_max 13
_diffrn_reflns_limit_k_min -13
_diffrn_reflns_limit_l_max 29
_diffrn_reflns_limit_l_min -25
_diffrn_reflns_number 13914
_diffrn_reflns_point_group_measured_fraction_full 1.000
_diffrn_reflns_point_group_measured_fraction_max 0.844
_diffrn_reflns_theta_full 25.242
_diffrn_reflns_theta_max 29.618
_diffrn_reflns_theta_min 1.922
_diffrn_source 'rotating anode X-ray generator'
_diffrn_source_type micromax007
_exptl_absorpt_coefficient_mu 0.780
_exptl_absorpt_correction_T_max 1.00000
_exptl_absorpt_correction_T_min 0.36834
_exptl_absorpt_correction_type multi-scan
_exptl_absorpt_process_details
;
CrysAlisPro 1.171.41.89a (Rigaku Oxford Diffraction, 2020)
Empirical absorption correction using spherical harmonics,
implemented in SCALE3 ABSPACK scaling algorithm.
;
_exptl_crystal_colour 'dark orange'
_exptl_crystal_colour_modifier dark
_exptl_crystal_colour_primary orange
_exptl_crystal_density_diffrn 1.747
_exptl_crystal_description block
_exptl_crystal_F_000 2384
_exptl_crystal_size_max 0.314
_exptl_crystal_size_mid 0.11
_exptl_crystal_size_min 0.086
_refine_diff_density_max 1.542
_refine_diff_density_min -1.675
_refine_diff_density_rms 0.147
_refine_ls_extinction_method none
_refine_ls_goodness_of_fit_ref 1.056
_refine_ls_hydrogen_treatment constr
_refine_ls_matrix_type full
_refine_ls_number_parameters 318
_refine_ls_number_reflns 5390
_refine_ls_number_restraints 0
_refine_ls_restrained_S_all 1.056
_refine_ls_R_factor_all 0.0735
_refine_ls_R_factor_gt 0.0560
_refine_ls_shift/su_max 0.001
_refine_ls_shift/su_mean 0.000
_refine_ls_structure_factor_coef Fsqd
_refine_ls_weighting_details 'w=1/[\s^2^(Fo^2^)+(0.0672P)^2^+13.0726P] where P=(Fo^2^+2Fc^2^)/3'
_refine_ls_weighting_scheme calc
_refine_ls_wR_factor_gt 0.1363
_refine_ls_wR_factor_ref 0.1457
_reflns_Friedel_coverage 0.000
_reflns_number_gt 4258
_reflns_number_total 5390
_reflns_threshold_expression 'I > 2\s(I)'
_cod_data_source_file d4dt03020f2.cif
_cod_data_source_block tk249_hete-ru2(2-oh-4-ome)_auto
_cod_original_cell_volume 4542.7(7)
_cod_database_code 7717928
_shelx_shelxl_version_number 2018/3
_chemical_oxdiff_formula 'Ru C H O F'
_shelx_space_group_comment
;
The symmetry employed for this shelxl refinement is uniquely defined
by the following loop, which should always be used as a source of
symmetry information in preference to the above space-group names.
They are only intended as comments.
;
_shelx_estimated_absorpt_t_max 0.936
_shelx_estimated_absorpt_t_min 0.792
_reflns_odcompleteness_completeness 99.96
_reflns_odcompleteness_iscentric 1
_reflns_odcompleteness_theta 26.32
_olex2_refinement_description
;
1. Fixed Uiso
 At 1.2 times of:
  All C(H) groups, All C(H,H) groups
 At 1.5 times of:
  All C(H,H,H) groups, All O(H) groups
2.a Secondary CH2 refined with riding coordinates:
 C18(H18A,H18B), C19(H19A,H19B), C20(H20A,H20B), C21(H21A,H21B)
2.b Aromatic/amide H refined with riding coordinates:
 C5(H5A), C6(H6), C7(H7), C13(H13), C16(H16), C17(H17)
2.c Idealised Me refined as rotating group:
 C15(H15A,H15B,H15C)
2.d Idealised tetrahedral OH refined as rotating group:
 O5(H5)
;
_olex2_submission_special_instructions 'No special instructions were received'
_oxdiff_exptl_absorpt_empirical_details
;
Empirical correction (ABSPACK) includes:
- Absorption correction using spherical harmonics
- Frame scaling
;
_oxdiff_exptl_absorpt_empirical_full_max 2.177
_oxdiff_exptl_absorpt_empirical_full_min 0.185

loop_
_space_group_symop_operation_xyz
'x, y, z'
'-x, y, -z+1/2'
'x+1/2, y+1/2, z'
'-x+1/2, y+1/2, -z+1/2'
'-x, -y, -z'
'x, -y, z-1/2'
'-x+1/2, -y+1/2, -z'
'x+1/2, -y+1/2, z-1/2'

loop_
_atom_site_label
_atom_site_type_symbol
_atom_site_fract_x
_atom_site_fract_y
_atom_site_fract_z
_atom_site_U_iso_or_equiv
_atom_site_adp_type
_atom_site_occupancy
_atom_site_site_symmetry_order
_atom_site_calc_flag
_atom_site_refinement_flags_posn
_atom_site_refinement_flags_adp
_atom_site_refinement_flags_occupancy
_atom_site_disorder_assembly
_atom_site_disorder_group
Ru1 Ru 0.29941(2) 0.69083(2) 0.52135(2) 0.01691(12) Uani 1 1 d . . . . .
F1 F 0.42511(17) 1.1808(3) 0.70989(17) 0.0466(8) Uani 1 1 d . . . . .
F2 F 0.33896(15) 1.0827(3) 0.61811(15) 0.0460(8) Uani 1 1 d . . . . .
F3 F 0.43952(16) 0.9904(3) 0.67770(17) 0.0488(8) Uani 1 1 d . . . . .
F4 F 0.27212(17) 0.6372(3) 0.76889(16) 0.0528(9) Uani 1 1 d . . . . .
F5 F 0.2694(2) 0.6221(3) 0.6778(2) 0.0639(11) Uani 1 1 d . . . . .
F6 F 0.19824(15) 0.7505(3) 0.6778(2) 0.0698(13) Uani 1 1 d . . . . .
O1 O 0.33889(13) 0.7564(2) 0.62147(14) 0.0206(6) Uani 1 1 d . . . . .
O2 O 0.23998(13) 0.8693(2) 0.57989(14) 0.0212(6) Uani 1 1 d . . . . .
O3 O 0.34142(13) 0.8580(2) 0.50823(15) 0.0202(6) Uani 1 1 d . . . . .
O4 O 0.24410(13) 0.9754(2) 0.46605(15) 0.0219(6) Uani 1 1 d . . . . .
O5 O 0.44629(18) 0.9675(3) 0.5225(2) 0.0482(11) Uani 1 1 d . . . . .
H5 H 0.421696 0.902681 0.518659 0.072 Uiso 1 1 calc R U . . .
O6 O 0.43531(14) 1.4153(3) 0.46127(17) 0.0287(7) Uani 1 1 d . . . . .
O7 O 0.40552(13) 0.5787(2) 0.57649(15) 0.0210(6) Uani 1 1 d . . . . .
C1 C 0.3004(2) 0.8314(4) 0.6281(2) 0.0220(9) Uani 1 1 d . . . . .
C2 C 0.33135(19) 0.8825(4) 0.7012(2) 0.0236(9) Uani 1 1 d . . . . .
C3 C 0.3776(2) 0.9904(4) 0.7282(2) 0.0271(10) Uani 1 1 d . . . . .
C4 C 0.3954(2) 1.0603(4) 0.6837(3) 0.0352(11) Uani 1 1 d . . . . .
C5 C 0.4085(2) 1.0358(5) 0.7966(3) 0.0338(11) Uani 1 1 d . . . . .
H5A H 0.440840 1.107760 0.814861 0.041 Uiso 1 1 calc R U . . .
C6 C 0.3917(2) 0.9758(5) 0.8372(3) 0.0353(11) Uani 1 1 d . . . . .
H6 H 0.412663 1.006603 0.883600 0.042 Uiso 1 1 calc R U . . .
C7 C 0.3444(2) 0.8709(4) 0.8111(2) 0.0322(11) Uani 1 1 d . . . . .
H7 H 0.332240 0.831254 0.838972 0.039 Uiso 1 1 calc R U . . .
C8 C 0.3147(2) 0.8237(4) 0.7431(2) 0.0270(10) Uani 1 1 d . . . . .
C9 C 0.2638(2) 0.7093(4) 0.7171(3) 0.0325(11) Uani 1 1 d . . . . .
C10 C 0.30552(18) 0.9666(3) 0.4840(2) 0.0188(8) Uani 1 1 d . . . . .
C11 C 0.33925(19) 1.0853(3) 0.4782(2) 0.0196(8) Uani 1 1 d . . . . .
C12 C 0.4080(2) 1.0813(4) 0.4993(2) 0.0241(9) Uani 1 1 d . . . . .
C13 C 0.4383(2) 1.1938(4) 0.4939(3) 0.0271(10) Uani 1 1 d . . . . .
H13 H 0.485004 1.190178 0.509259 0.032 Uiso 1 1 calc R U . . .
C14 C 0.4008(2) 1.3129(3) 0.4662(2) 0.0229(9) Uani 1 1 d . . . . .
C15 C 0.3975(2) 1.5365(4) 0.4268(2) 0.0271(10) Uani 1 1 d . . . . .
H15A H 0.382769 1.578342 0.453625 0.041 Uiso 1 1 calc R U . . .
H15B H 0.356691 1.514706 0.379811 0.041 Uiso 1 1 calc R U . . .
H15C H 0.427189 1.599141 0.423590 0.041 Uiso 1 1 calc R U . . .
C16 C 0.3323(2) 1.3207(3) 0.4449(2) 0.0227(9) Uani 1 1 d . . . . .
H16 H 0.306775 1.402053 0.426256 0.027 Uiso 1 1 calc R U . . .
C17 C 0.3023(2) 1.2072(3) 0.4516(2) 0.0224(9) Uani 1 1 d . . . . .
H17 H 0.256204 1.212066 0.437949 0.027 Uiso 1 1 calc R U . . .
C18 C 0.4176(2) 0.4643(4) 0.6203(2) 0.0246(9) Uani 1 1 d . . . . .
H18A H 0.389421 0.386005 0.591705 0.030 Uiso 1 1 calc R U . . .
H18B H 0.406448 0.486651 0.653368 0.030 Uiso 1 1 calc R U . . .
C19 C 0.4939(2) 0.4354(4) 0.6587(3) 0.0340(11) Uani 1 1 d . . . . .
H19A H 0.503060 0.383867 0.629080 0.041 Uiso 1 1 calc R U . . .
H19B H 0.512267 0.384605 0.702283 0.041 Uiso 1 1 calc R U . . .
C20 C 0.5253(2) 0.5765(5) 0.6742(3) 0.0380(12) Uani 1 1 d . . . . .
H20A H 0.534638 0.612664 0.717941 0.046 Uiso 1 1 calc R U . . .
H20B H 0.568918 0.576217 0.678075 0.046 Uiso 1 1 calc R U . . .
C21 C 0.4695(2) 0.6582(4) 0.6111(2) 0.0291(10) Uani 1 1 d . . . . .
H21A H 0.463161 0.746393 0.626226 0.035 Uiso 1 1 calc R U . . .
H21B H 0.482412 0.674088 0.578927 0.035 Uiso 1 1 calc R U . . .

loop_
_atom_site_aniso_label
_atom_site_aniso_U_11
_atom_site_aniso_U_22
_atom_site_aniso_U_33
_atom_site_aniso_U_23
_atom_site_aniso_U_13
_atom_site_aniso_U_12
Ru1 0.00745(16) 0.01108(17) 0.0267(2) 0.00029(10) 0.00699(14) 0.00088(9)
F1 0.0522(19) 0.0407(15) 0.0502(19) -0.0162(12) 0.0320(16) -0.0295(13)
F2 0.0409(16) 0.0503(16) 0.0379(17) 0.0003(12) 0.0182(14) -0.0207(13)
F3 0.0426(17) 0.0558(18) 0.066(2) -0.0184(15) 0.0418(17) -0.0171(14)
F4 0.059(2) 0.0444(16) 0.0428(18) 0.0120(13) 0.0233(16) -0.0142(15)
F5 0.095(3) 0.0422(17) 0.078(3) -0.0217(16) 0.064(2) -0.0336(18)
F6 0.0234(15) 0.054(2) 0.089(3) 0.0280(18) 0.0095(17) -0.0083(13)
O1 0.0110(12) 0.0173(12) 0.0286(16) -0.0004(10) 0.0089(11) 0.0026(9)
O2 0.0133(12) 0.0166(12) 0.0274(15) -0.0017(10) 0.0085(11) 0.0011(9)
O3 0.0101(11) 0.0132(11) 0.0333(16) 0.0009(10) 0.0105(11) 0.0008(9)
O4 0.0116(12) 0.0132(11) 0.0385(17) 0.0027(10) 0.0133(12) -0.0006(9)
O5 0.0290(17) 0.0323(18) 0.083(3) 0.0146(17) 0.033(2) 0.0079(14)
O6 0.0176(13) 0.0197(13) 0.053(2) 0.0070(12) 0.0231(14) 0.0009(11)
O7 0.0135(12) 0.0164(12) 0.0326(16) 0.0066(10) 0.0133(12) 0.0037(9)
C1 0.0177(18) 0.0169(16) 0.028(2) 0.0006(14) 0.0118(17) -0.0017(14)
C2 0.0139(17) 0.0177(17) 0.035(2) 0.0007(14) 0.0117(17) 0.0035(13)
C3 0.0191(19) 0.028(2) 0.031(2) -0.0018(16) 0.0132(18) -0.0035(15)
C4 0.029(2) 0.033(2) 0.045(3) -0.0121(19) 0.023(2) -0.0173(19)
C5 0.024(2) 0.037(2) 0.036(3) -0.0085(18) 0.015(2) -0.0074(18)
C6 0.023(2) 0.044(3) 0.031(3) -0.0042(19) 0.012(2) -0.0005(18)
C7 0.024(2) 0.036(2) 0.034(3) 0.0077(18) 0.016(2) 0.0033(17)
C8 0.019(2) 0.025(2) 0.032(2) 0.0026(15) 0.0127(19) 0.0005(15)
C9 0.030(2) 0.030(2) 0.033(3) 0.0046(17) 0.016(2) -0.0042(17)
C10 0.0096(15) 0.0175(16) 0.026(2) 0.0010(13) 0.0085(15) 0.0027(12)
C11 0.0109(16) 0.0156(16) 0.034(2) 0.0001(14) 0.0139(16) 0.0002(13)
C12 0.0149(17) 0.0179(17) 0.039(2) 0.0019(15) 0.0154(18) 0.0010(14)
C13 0.0168(19) 0.021(2) 0.046(3) 0.0021(16) 0.020(2) 0.0008(14)
C14 0.0160(18) 0.0175(18) 0.034(2) -0.0019(14) 0.0141(18) -0.0024(13)
C15 0.0214(19) 0.0182(18) 0.042(3) 0.0053(15) 0.0190(19) 0.0012(14)
C16 0.0194(19) 0.0141(17) 0.036(2) 0.0030(14) 0.0172(18) 0.0034(13)
C17 0.0137(17) 0.0157(16) 0.038(2) -0.0011(14) 0.0151(18) 0.0003(13)
C18 0.0192(18) 0.0202(18) 0.033(2) 0.0074(15) 0.0142(18) 0.0046(14)
C19 0.022(2) 0.034(2) 0.043(3) 0.0161(19) 0.017(2) 0.0134(17)
C20 0.017(2) 0.041(2) 0.040(3) 0.0077(19) 0.008(2) 0.0031(18)
C21 0.0141(18) 0.029(2) 0.039(3) 0.0053(17) 0.0127(18) -0.0002(15)

loop_
_atom_type_symbol
_atom_type_description
_atom_type_scat_dispersion_real
_atom_type_scat_dispersion_imag
_atom_type_scat_source
C C 0.0033 0.0016 'International Tables Vol C Tables 4.2.6.8 and 6.1.1.4'
H H 0.0000 0.0000 'International Tables Vol C Tables 4.2.6.8 and 6.1.1.4'
F F 0.0171 0.0103 'International Tables Vol C Tables 4.2.6.8 and 6.1.1.4'
O O 0.0106 0.0060 'International Tables Vol C Tables 4.2.6.8 and 6.1.1.4'
Ru Ru -1.2594 0.8363 'International Tables Vol C Tables 4.2.6.8 and 6.1.1.4'

loop_
_geom_angle_atom_site_label_1
_geom_angle_atom_site_label_2
_geom_angle_atom_site_label_3
_geom_angle
_geom_angle_site_symmetry_1
_geom_angle_site_symmetry_3
_geom_angle_publ_flag
Ru1 Ru1 O7 174.12(8) 7_566 . ?
O1 Ru1 Ru1 90.10(7) . 7_566 ?
O1 Ru1 O2 178.32(10) . 7_566 ?
O1 Ru1 O7 84.04(10) . . ?
O2 Ru1 Ru1 89.30(7) 7_566 7_566 ?
O2 Ru1 O7 96.55(10) 7_566 . ?
O3 Ru1 Ru1 89.25(7) . 7_566 ?
O3 Ru1 O1 89.12(11) . . ?
O3 Ru1 O2 89.31(11) . 7_566 ?
O3 Ru1 O4 179.14(10) . 7_566 ?
O3 Ru1 O7 90.21(9) . . ?
O4 Ru1 Ru1 89.90(7) 7_566 7_566 ?
O4 Ru1 O1 90.87(11) 7_566 . ?
O4 Ru1 O2 90.69(11) 7_566 7_566 ?
O4 Ru1 O7 90.64(9) 7_566 . ?
C1 O1 Ru1 116.9(2) . . ?
C1 O2 Ru1 117.3(3) . 7_566 ?
C10 O3 Ru1 119.2(2) . . ?
C10 O4 Ru1 118.6(2) . 7_566 ?
C12 O5 H5 109.5 . . ?
C14 O6 C15 117.7(3) . . ?
C18 O7 Ru1 117.9(2) . . ?
C18 O7 C21 108.5(3) . . ?
C21 O7 Ru1 119.0(2) . . ?
O1 C1 C2 116.0(3) . . ?
O2 C1 O1 126.3(4) . . ?
O2 C1 C2 117.7(4) . . ?
C3 C2 C1 120.2(4) . . ?
C8 C2 C1 121.4(4) . . ?
C8 C2 C3 118.4(4) . . ?
C2 C3 C4 120.2(4) . . ?
C2 C3 C5 120.8(5) . . ?
C5 C3 C4 118.9(4) . . ?
F1 C4 F2 106.5(4) . . ?
F1 C4 C3 112.0(4) . . ?
F2 C4 C3 112.2(4) . . ?
F3 C4 F1 106.0(4) . . ?
F3 C4 F2 106.3(4) . . ?
F3 C4 C3 113.3(4) . . ?
C3 C5 H5A 120.1 . . ?
C6 C5 C3 119.8(4) . . ?
C6 C5 H5A 120.1 . . ?
C5 C6 H6 119.7 . . ?
C5 C6 C7 120.6(5) . . ?
C7 C6 H6 119.7 . . ?
C6 C7 H7 120.2 . . ?
C6 C7 C8 119.6(5) . . ?
C8 C7 H7 120.2 . . ?
C2 C8 C7 120.8(4) . . ?
C2 C8 C9 121.6(4) . . ?
C7 C8 C9 117.6(4) . . ?
F4 C9 F5 105.8(4) . . ?
F4 C9 F6 106.7(4) . . ?
F4 C9 C8 112.4(4) . . ?
F5 C9 C8 112.7(5) . . ?
F6 C9 F5 105.7(4) . . ?
F6 C9 C8 112.9(4) . . ?
O3 C10 C11 117.0(3) . . ?
O4 C10 O3 123.0(3) . . ?
O4 C10 C11 120.0(3) . . ?
C12 C11 C10 122.0(3) . . ?
C12 C11 C17 118.4(3) . . ?
C17 C11 C10 119.6(3) . . ?
O5 C12 C11 122.6(4) . . ?
O5 C12 C13 116.7(4) . . ?
C13 C12 C11 120.7(3) . . ?
C12 C13 H13 119.8 . . ?
C12 C13 C14 120.3(4) . . ?
C14 C13 H13 119.8 . . ?
O6 C14 C13 114.9(4) . . ?
O6 C14 C16 124.5(3) . . ?
C13 C14 C16 120.5(4) . . ?
O6 C15 H15A 109.5 . . ?
O6 C15 H15B 109.5 . . ?
O6 C15 H15C 109.5 . . ?
H15A C15 H15B 109.5 . . ?
H15A C15 H15C 109.5 . . ?
H15B C15 H15C 109.5 . . ?
C14 C16 H16 120.6 . . ?
C17 C16 C14 118.9(3) . . ?
C17 C16 H16 120.6 . . ?
C11 C17 H17 119.4 . . ?
C16 C17 C11 121.2(4) . . ?
C16 C17 H17 119.4 . . ?
O7 C18 H18A 110.9 . . ?
O7 C18 H18B 110.9 . . ?
O7 C18 C19 104.0(3) . . ?
H18A C18 H18B 109.0 . . ?
C19 C18 H18A 110.9 . . ?
C19 C18 H18B 110.9 . . ?
C18 C19 H19A 111.2 . . ?
C18 C19 H19B 111.2 . . ?
C18 C19 C20 102.6(3) . . ?
H19A C19 H19B 109.2 . . ?
C20 C19 H19A 111.2 . . ?
C20 C19 H19B 111.2 . . ?
C19 C20 H20A 111.1 . . ?
C19 C20 H20B 111.1 . . ?
H20A C20 H20B 109.1 . . ?
C21 C20 C19 103.2(3) . . ?
C21 C20 H20A 111.1 . . ?
C21 C20 H20B 111.1 . . ?
O7 C21 C20 106.6(3) . . ?
O7 C21 H21A 110.4 . . ?
O7 C21 H21B 110.4 . . ?
C20 C21 H21A 110.4 . . ?
C20 C21 H21B 110.4 . . ?
H21A C21 H21B 108.6 . . ?

loop_
_geom_bond_atom_site_label_1
_geom_bond_atom_site_label_2
_geom_bond_distance
_geom_bond_site_symmetry_2
_geom_bond_publ_flag
Ru1 Ru1 2.2735(6) 7_566 ?
Ru1 O1 2.074(3) . ?
Ru1 O2 2.082(3) 7_566 ?
Ru1 O3 2.056(3) . ?
Ru1 O4 2.063(3) 7_566 ?
Ru1 O7 2.341(2) . ?
F1 C4 1.343(5) . ?
F2 C4 1.347(6) . ?
F3 C4 1.338(6) . ?
F4 C9 1.330(6) . ?
F5 C9 1.334(6) . ?
F6 C9 1.331(6) . ?
O1 C1 1.263(5) . ?
O2 C1 1.262(5) . ?
O3 C10 1.284(4) . ?
O4 C10 1.268(5) . ?
O5 H5 0.8400 . ?
O5 C12 1.351(5) . ?
O6 C14 1.357(5) . ?
O6 C15 1.437(4) . ?
O7 C18 1.447(4) . ?
O7 C21 1.469(5) . ?
C1 C2 1.514(6) . ?
C2 C3 1.395(5) . ?
C2 C8 1.394(7) . ?
C3 C4 1.516(7) . ?
C3 C5 1.403(7) . ?
C5 H5A 0.9500 . ?
C5 C6 1.376(7) . ?
C6 H6 0.9500 . ?
C6 C7 1.386(6) . ?
C7 H7 0.9500 . ?
C7 C8 1.404(7) . ?
C8 C9 1.507(6) . ?
C10 C11 1.479(5) . ?
C11 C12 1.408(5) . ?
C11 C17 1.410(5) . ?
C12 C13 1.377(6) . ?
C13 H13 0.9500 . ?
C13 C14 1.393(5) . ?
C14 C16 1.403(6) . ?
C15 H15A 0.9800 . ?
C15 H15B 0.9800 . ?
C15 H15C 0.9800 . ?
C16 H16 0.9500 . ?
C16 C17 1.393(5) . ?
C17 H17 0.9500 . ?
C18 H18A 0.9900 . ?
C18 H18B 0.9900 . ?
C18 C19 1.511(6) . ?
C19 H19A 0.9900 . ?
C19 H19B 0.9900 . ?
C19 C20 1.529(6) . ?
C20 H20A 0.9900 . ?
C20 H20B 0.9900 . ?
C20 C21 1.525(6) . ?
C21 H21A 0.9900 . ?
C21 H21B 0.9900 . ?

loop_
_geom_torsion_atom_site_label_1
_geom_torsion_atom_site_label_2
_geom_torsion_atom_site_label_3
_geom_torsion_atom_site_label_4
_geom_torsion
_geom_torsion_site_symmetry_1
_geom_torsion_site_symmetry_2
_geom_torsion_site_symmetry_3
_geom_torsion_site_symmetry_4
_geom_torsion_publ_flag
Ru1 O1 C1 O2 0.8(5) . . . . ?
Ru1 O1 C1 C2 -177.7(3) . . . . ?
Ru1 O2 C1 O1 -2.6(5) 7_566 . . . ?
Ru1 O2 C1 C2 175.9(3) 7_566 . . . ?
Ru1 O3 C10 O4 -1.7(5) . . . . ?
Ru1 O3 C10 C11 177.7(3) . . . . ?
Ru1 O4 C10 O3 1.7(5) 7_566 . . . ?
Ru1 O4 C10 C11 -177.7(3) 7_566 . . . ?
Ru1 O7 C18 C19 -168.5(3) . . . . ?
Ru1 O7 C21 C20 146.4(3) . . . . ?
O1 C1 C2 C3 79.0(5) . . . . ?
O1 C1 C2 C8 -101.0(5) . . . . ?
O2 C1 C2 C3 -99.7(5) . . . . ?
O2 C1 C2 C8 80.4(5) . . . . ?
O3 C10 C11 C12 -1.1(6) . . . . ?
O3 C10 C11 C17 179.6(4) . . . . ?
O4 C10 C11 C12 178.3(4) . . . . ?
O4 C10 C11 C17 -1.0(6) . . . . ?
O5 C12 C13 C14 175.8(4) . . . . ?
O6 C14 C16 C17 178.7(4) . . . . ?
O7 C18 C19 C20 38.9(5) . . . . ?
C1 C2 C3 C4 2.1(6) . . . . ?
C1 C2 C3 C5 -177.8(4) . . . . ?
C1 C2 C8 C7 179.2(4) . . . . ?
C1 C2 C8 C9 -1.7(6) . . . . ?
C2 C3 C4 F1 163.6(4) . . . . ?
C2 C3 C4 F2 43.9(6) . . . . ?
C2 C3 C4 F3 -76.5(5) . . . . ?
C2 C3 C5 C6 -1.7(7) . . . . ?
C2 C8 C9 F4 158.0(4) . . . . ?
C2 C8 C9 F5 38.6(6) . . . . ?
C2 C8 C9 F6 -81.2(6) . . . . ?
C3 C2 C8 C7 -0.7(6) . . . . ?
C3 C2 C8 C9 178.3(4) . . . . ?
C3 C5 C6 C7 -0.1(7) . . . . ?
C4 C3 C5 C6 178.4(4) . . . . ?
C5 C3 C4 F1 -16.5(6) . . . . ?
C5 C3 C4 F2 -136.2(4) . . . . ?
C5 C3 C4 F3 103.4(5) . . . . ?
C5 C6 C7 C8 1.4(7) . . . . ?
C6 C7 C8 C2 -1.0(6) . . . . ?
C6 C7 C8 C9 179.9(4) . . . . ?
C7 C8 C9 F4 -22.9(6) . . . . ?
C7 C8 C9 F5 -142.3(4) . . . . ?
C7 C8 C9 F6 97.9(5) . . . . ?
C8 C2 C3 C4 -178.0(4) . . . . ?
C8 C2 C3 C5 2.1(6) . . . . ?
C10 C11 C12 O5 3.7(7) . . . . ?
C10 C11 C12 C13 -179.3(4) . . . . ?
C10 C11 C17 C16 -179.6(4) . . . . ?
C11 C12 C13 C14 -1.3(7) . . . . ?
C12 C11 C17 C16 1.1(7) . . . . ?
C12 C13 C14 O6 -177.7(4) . . . . ?
C12 C13 C14 C16 1.5(7) . . . . ?
C13 C14 C16 C17 -0.4(7) . . . . ?
C14 C16 C17 C11 -1.0(7) . . . . ?
C15 O6 C14 C13 174.0(4) . . . . ?
C15 O6 C14 C16 -5.2(6) . . . . ?
C17 C11 C12 O5 -177.0(4) . . . . ?
C17 C11 C12 C13 0.0(7) . . . . ?
C18 O7 C21 C20 7.9(5) . . . . ?
C18 C19 C20 C21 -33.5(5) . . . . ?
C19 C20 C21 O7 16.5(5) . . . . ?
C21 O7 C18 C19 -29.4(4) . . . . ?
